data_4301607
loop_
_publ_author_name
'Hesham A. Habib'
'Anke Hoffmann'
'Henning A. H\"oppe'
'Gunther Steinfeld'
'Christoph Janiak'

_publ_contact_author_address
;Institut f\"ur Anorganische und Analytische Chemie
Universit\"at Freiburg
Albertstr. 21
79104 Freiburg
Germany
;
_publ_contact_author_email janiak@uni-freiburg.de
_publ_contact_author_name 'Christoph Janiak'
_publ_contact_author_phone +49-761-2036127
_publ_section_title
;
Crystal Structure Solid-State Cross Polarization Magic Angle Spinning 13C
NMR Correlation in Luminescent d10 Metal-Organic Frameworks Constructed with
the 1,2-Bis(1,2,4-triazol-4-yl)ethane Ligand
;
_journal_name_full 'Inorganic Chemistry'
_journal_page_first 2166
_journal_page_last 2180
_journal_paper_doi 10.1021/ic802069k
_journal_volume 48
_journal_year 2009
_chemical_formula_moiety 'C12 H16 Cd N12, 2(Cl O4)'
_chemical_formula_sum 'C12 H16 Cd Cl2 N12 O8'
_chemical_formula_weight 639.67
_chemical_name_systematic
; 
catena-[(\m4-1,2-Bis(1,2,4-triazol-4-yl)ethane-\kN1:\kN2:\kN1':\kN2')-
(\m2-1,2-bis(1,2,4-triazol-4-yl)ethane-\kN1:\kN2)cadmium(II)]
diperchlorate  
;
_space_group_IT_number 62
_symmetry_cell_setting orthorhombic
_symmetry_space_group_name_Hall '-P 2ac 2n'
_symmetry_space_group_name_H-M 'P n m a'
_atom_sites_solution_hydrogens geom
_atom_sites_solution_primary direct
_atom_sites_solution_secondary difmap
_audit_creation_method SHELXL-97
_cell_angle_alpha 90.00
_cell_angle_beta 90.00
_cell_angle_gamma 90.00
_cell_formula_units_Z 4
_cell_length_a 8.23350(10)
_cell_length_b 17.8751(4)
_cell_length_c 14.2061(3)
_cell_measurement_reflns_used 2177
_cell_measurement_temperature 203(2)
_cell_measurement_theta_max 27.19
_cell_measurement_theta_min 2.86
_cell_volume 2090.78(7)
_computing_cell_refinement 'SAINT (Bruker, 2006)'
_computing_data_collection 'APEX2 (Bruker, 2006)'
_computing_data_reduction SAINT
_computing_molecular_graphics 'DIAMOND (Crystal Impact, 2006)'
_computing_structure_refinement 'SHELXL-97 (Sheldrick, 1997)'
_computing_structure_solution 'SHELXS-97 (Sheldrick, 1997)'
_diffrn_ambient_temperature 203(2)
_diffrn_measured_fraction_theta_full 0.998
_diffrn_measured_fraction_theta_max 0.998
_diffrn_measurement_device_type 'Bruker APEX II CCD area detector'
_diffrn_measurement_method '\w scans'
_diffrn_radiation_monochromator graphite
_diffrn_radiation_source 'fine-focus sealed tube'
_diffrn_radiation_type MoK\a
_diffrn_radiation_wavelength 0.71073
_diffrn_reflns_av_R_equivalents 0.0599
_diffrn_reflns_av_sigmaI/netI 0.0596
_diffrn_reflns_limit_h_max 11
_diffrn_reflns_limit_h_min -12
_diffrn_reflns_limit_k_max 26
_diffrn_reflns_limit_k_min -15
_diffrn_reflns_limit_l_max 17
_diffrn_reflns_limit_l_min -20
_diffrn_reflns_number 16400
_diffrn_reflns_theta_full 31.61
_diffrn_reflns_theta_max 31.61
_diffrn_reflns_theta_min 1.83
_exptl_absorpt_coefficient_mu 1.373
_exptl_absorpt_correction_T_max 0.9864
_exptl_absorpt_correction_T_min 0.8525
_exptl_absorpt_correction_type multi-scan
_exptl_absorpt_process_details '(<i>SADABS</i>; Sheldrick, 1996)'
_exptl_crystal_colour colorless
_exptl_crystal_density_diffrn 2.032
_exptl_crystal_density_method 'not measured'
_exptl_crystal_description parallelepiped
_exptl_crystal_F_000 1272
_exptl_crystal_size_max 0.12
_exptl_crystal_size_mid 0.08
_exptl_crystal_size_min 0.01
_refine_diff_density_max 0.752
_refine_diff_density_min -0.590
_refine_diff_density_rms 0.128
_refine_ls_extinction_method none
_refine_ls_goodness_of_fit_ref 1.004
_refine_ls_hydrogen_treatment constr
_refine_ls_matrix_type full
_refine_ls_number_parameters 172
_refine_ls_number_reflns 3598
_refine_ls_number_restraints 0
_refine_ls_restrained_S_all 1.004
_refine_ls_R_factor_all 0.0734
_refine_ls_R_factor_gt 0.0358
_refine_ls_shift/su_max 0.000
_refine_ls_shift/su_mean 0.000
_refine_ls_structure_factor_coef Fsqd
_refine_ls_weighting_details 'calc w=1/[\s^2^(Fo^2^)+(0.0284P)^2^+0.0799P] where P=(Fo^2^+2Fc^2^)/3'
_refine_ls_weighting_scheme calc
_refine_ls_wR_factor_gt 0.0652
_refine_ls_wR_factor_ref 0.0757
_reflns_number_gt 2302
_reflns_number_total 3598
_reflns_threshold_expression >2sigma(I)
_cod_data_source_file ic802069k_si_002_10.cif
_cod_data_source_block m154
_cod_depositor_comments
;
The following automatic conversions were performed:
'_symmetry_cell_setting' value 'Orthorhombic' changed to 'orthorhombic'
according to '/home/saulius/struct/CIF-dictionaries/cif_core.dic'
dictionary named 'cif_core.dic' version 2.4.1 from
2010-06-29.

'_exptl_absorpt_correction_type' value 'Multi-scan' changed
to 'multi-scan' according to
'/home/saulius/struct/CIF-dictionaries/cif_core.dic' dictionary named
'cif_core.dic' version 2.4.1 from 2010-06-29.

Automatic conversion script
Id: cif_fix_enum 1527 2010-12-29 10:47:43Z saulius 
;
_cod_database_code 4301607

loop_
_symmetry_equiv_pos_as_xyz
'x, y, z'
'-x+1/2, -y, z+1/2'
'-x, y+1/2, -z'
'x+1/2, -y+1/2, -z+1/2'
'-x, -y, -z'
'x-1/2, y, -z-1/2'
'x, -y-1/2, z'
'-x-1/2, y-1/2, z-1/2'

loop_
_atom_site_label
_atom_site_type_symbol
_atom_site_fract_x
_atom_site_fract_y
_atom_site_fract_z
_atom_site_U_iso_or_equiv
_atom_site_adp_type
_atom_site_occupancy
_atom_site_symmetry_multiplicity
_atom_site_calc_flag
_atom_site_refinement_flags
_atom_site_disorder_assembly
_atom_site_disorder_group
Cd Cd 0.20828(3) 0.2500 0.25092(2) 0.01205(7) Uani 1 2 d S . .
C1 C 0.0918(5) 0.2500 0.0316(3) 0.0287(10) Uani 1 2 d S . .
H1 H 0.2022 0.2500 0.0146 0.034 Uiso 1 2 calc SR . .
N1 N 0.0384(4) 0.2500 0.1185(2) 0.0212(7) Uani 1 2 d S . .
N2 N -0.1284(4) 0.2500 0.1132(2) 0.0194(7) Uani 1 2 d S . .
C2 C -0.1670(4) 0.2500 0.0232(3) 0.0235(9) Uani 1 2 d S . .
H2 H -0.2736 0.2500 -0.0005 0.028 Uiso 1 2 calc SR . .
N3 N -0.0314(4) 0.2500 -0.0300(2) 0.0190(7) Uani 1 2 d S . .
C3 C -0.0094(4) 0.2500 -0.1322(3) 0.0215(9) Uani 1 2 d S . .
H3A H 0.0537 0.2057 -0.1501 0.026 Uiso 0.50 1 calc PR . .
H3B H 0.0537 0.2943 -0.1501 0.026 Uiso 0.50 1 calc PR . .
C4 C -0.1665(4) 0.2500 -0.1868(3) 0.0240(9) Uani 1 2 d S . .
H4A H -0.2307 0.2055 -0.1714 0.029 Uiso 0.50 1 calc PR . .
H4B H -0.2307 0.2945 -0.1714 0.029 Uiso 0.50 1 calc PR . .
N4 N -0.1234(4) 0.2500 -0.2869(2) 0.0205(7) Uani 1 2 d S . .
C5 C -0.0912(3) 0.30961(18) -0.3427(2) 0.0283(7) Uani 1 1 d . . .
H5 H -0.1022 0.3597 -0.3235 0.034 Uiso 1 1 calc R . .
N5 N -0.0434(3) 0.28915(15) -0.42589(17) 0.0330(6) Uani 1 1 d . . .
C6 C 0.0897(3) 0.40023(14) 0.3638(2) 0.0199(6) Uani 1 1 d . . .
H6 H 0.1987 0.4139 0.3732 0.024 Uiso 1 1 calc R . .
N6 N 0.0423(2) 0.34082(11) 0.31806(16) 0.0173(5) Uani 1 1 d . . .
N7 N -0.1269(2) 0.34122(11) 0.32020(15) 0.0153(4) Uani 1 1 d . . .
C7 C -0.1711(3) 0.40098(14) 0.3678(2) 0.0179(6) Uani 1 1 d . . .
H7 H -0.2791 0.4148 0.3804 0.021 Uiso 1 1 calc R . .
N8 N -0.0393(2) 0.43927(11) 0.39575(15) 0.0165(4) Uani 1 1 d . . .
C8 C -0.0347(3) 0.50842(14) 0.45152(19) 0.0210(6) Uani 1 1 d . . .
H8A H -0.1447 0.5288 0.4578 0.025 Uiso 1 1 calc R . .
H8B H 0.0329 0.5458 0.4197 0.025 Uiso 1 1 calc R . .
Cl Cl 0.95034(8) 0.54159(4) 0.13853(6) 0.03081(17) Uani 1 1 d . . .
O1 O 0.9607(3) 0.46149(13) 0.1419(2) 0.0581(8) Uani 1 1 d . . .
O2 O 1.1058(3) 0.57230(13) 0.1168(2) 0.0570(8) Uani 1 1 d . . .
O3 O 0.8359(3) 0.56381(15) 0.06881(18) 0.0595(8) Uani 1 1 d . . .
O4 O 0.8959(4) 0.57023(17) 0.22750(18) 0.0657(8) Uani 1 1 d . . .

loop_
_atom_site_aniso_label
_atom_site_aniso_U_11
_atom_site_aniso_U_22
_atom_site_aniso_U_33
_atom_site_aniso_U_23
_atom_site_aniso_U_13
_atom_site_aniso_U_12
Cd 0.01051(11) 0.01291(12) 0.01274(12) 0.000 0.00047(10) 0.000
C1 0.0143(18) 0.051(3) 0.021(2) 0.000 -0.0002(15) 0.000
N1 0.0132(14) 0.0323(18) 0.0181(17) 0.000 0.0040(14) 0.000
N2 0.0143(14) 0.0331(18) 0.0109(16) 0.000 -0.0002(13) 0.000
C2 0.0136(17) 0.040(2) 0.017(2) 0.000 -0.0006(15) 0.000
N3 0.0176(15) 0.0284(18) 0.0108(15) 0.000 0.0014(13) 0.000
C3 0.0212(18) 0.030(2) 0.014(2) 0.000 0.0031(14) 0.000
C4 0.0201(18) 0.040(3) 0.012(2) 0.000 0.0014(15) 0.000
N4 0.0203(16) 0.0289(18) 0.0124(15) 0.000 -0.0014(14) 0.000
C5 0.0310(16) 0.0303(16) 0.0236(17) 0.0055(14) -0.0016(12) -0.0033(13)
N5 0.0253(12) 0.0538(16) 0.0199(13) 0.0082(12) -0.0009(11) -0.0043(13)
C6 0.0137(12) 0.0190(14) 0.0271(16) -0.0064(12) -0.0010(10) -0.0023(10)
N6 0.0107(9) 0.0182(11) 0.0230(12) -0.0050(9) 0.0006(10) -0.0011(10)
N7 0.0111(9) 0.0158(11) 0.0190(12) -0.0031(9) -0.0005(9) 0.0003(9)
C7 0.0135(11) 0.0194(14) 0.0207(15) -0.0021(12) -0.0017(10) 0.0004(10)
N8 0.0177(10) 0.0137(10) 0.0182(11) -0.0040(9) -0.0007(9) 0.0010(9)
C8 0.0270(14) 0.0137(12) 0.0224(14) -0.0083(11) -0.0017(12) 0.0034(12)
Cl 0.0211(3) 0.0331(4) 0.0382(4) -0.0039(4) -0.0025(3) 0.0008(3)
O1 0.0314(12) 0.0332(13) 0.110(3) 0.0006(15) 0.0069(15) -0.0007(11)
O2 0.0270(12) 0.0442(15) 0.100(2) -0.0045(15) 0.0069(14) -0.0085(11)
O3 0.0464(15) 0.081(2) 0.0515(17) -0.0042(16) -0.0217(13) 0.0204(15)
O4 0.0753(19) 0.083(2) 0.0391(17) -0.0119(15) 0.0120(14) 0.0107(19)

loop_
_atom_type_symbol
_atom_type_description
_atom_type_scat_dispersion_real
_atom_type_scat_dispersion_imag
_atom_type_scat_source
C C 0.0033 0.0016 'International Tables Vol C Tables 4.2.6.8 and 6.1.1.4'
H H 0.0000 0.0000 'International Tables Vol C Tables 4.2.6.8 and 6.1.1.4'
N N 0.0061 0.0033 'International Tables Vol C Tables 4.2.6.8 and 6.1.1.4'
O O 0.0106 0.0060 'International Tables Vol C Tables 4.2.6.8 and 6.1.1.4'
Cl Cl 0.1484 0.1585 'International Tables Vol C Tables 4.2.6.8 and 6.1.1.4'
Cd Cd -0.8075 1.2024 'International Tables Vol C Tables 4.2.6.8 and 6.1.1.4'

loop_
_geom_angle_atom_site_label_1
_geom_angle_atom_site_label_2
_geom_angle_atom_site_label_3
_geom_angle
_geom_angle_site_symmetry_1
_geom_angle_site_symmetry_3
_geom_angle_publ_flag
N6 Cd N6 88.50(10) . 7_565 ?
N6 Cd N1 88.77(7) . . ?
N6 Cd N1 88.77(8) 7_565 . ?
N6 Cd N7 91.79(7) . 6_656 ?
N6 Cd N7 178.71(8) 7_565 6_656 ?
N1 Cd N7 89.97(7) . 6_656 ?
N6 Cd N7 178.71(8) . 4 ?
N6 Cd N7 91.79(7) 7_565 4 ?
N1 Cd N7 89.97(7) . 4 ?
N7 Cd N7 87.89(10) 6_656 4 ?
N6 Cd N2 89.96(8) . 6_656 ?
N6 Cd N2 89.96(8) 7_565 6_656 ?
N1 Cd N2 178.23(11) . 6_656 ?
N7 Cd N2 91.30(7) 6_656 6_656 ?
N7 Cd N2 91.30(7) 4 6_656 ?
N1 C1 N3 111.2(3) . . ?
N1 C1 H1 124.4 . . ?
N3 C1 H1 124.4 . . ?
C1 N1 N2 106.4(3) . . ?
C1 N1 Cd 123.8(3) . . ?
N2 N1 Cd 129.8(2) . . ?
C2 N2 N1 107.2(3) . . ?
C2 N2 Cd 131.2(2) . 6_556 ?
N1 N2 Cd 121.7(2) . 6_556 ?
N2 C2 N3 110.1(3) . . ?
N2 C2 H2 125.0 . . ?
N3 C2 H2 125.0 . . ?
C1 N3 C2 105.2(3) . . ?
C1 N3 C3 123.7(3) . . ?
C2 N3 C3 131.2(3) . . ?
N3 C3 C4 113.9(3) . . ?
N3 C3 H3A 108.8 . . ?
C4 C3 H3A 108.8 . . ?
N3 C3 H3B 108.8 . . ?
C4 C3 H3B 108.8 . . ?
H3A C3 H3B 107.7 . . ?
N4 C4 C3 106.9(3) . . ?
N4 C4 H4A 110.3 . . ?
C3 C4 H4A 110.3 . . ?
N4 C4 H4B 110.3 . . ?
C3 C4 H4B 110.3 . . ?
H4A C4 H4B 108.6 . . ?
C5 N4 C5 103.8(3) . 7_565 ?
C5 N4 C4 127.97(17) . . ?
C5 N4 C4 127.96(17) 7_565 . ?
N5 C5 N4 111.7(3) . . ?
N5 C5 H5 124.1 . . ?
N4 C5 H5 124.1 . . ?
C5 N5 N5 106.36(18) . 7_565 ?
N6 C6 N8 110.7(2) . . ?
N6 C6 H6 124.7 . . ?
N8 C6 H6 124.7 . . ?
C6 N6 N7 106.5(2) . . ?
C6 N6 Cd 126.62(17) . . ?
N7 N6 Cd 126.85(15) . . ?
C7 N7 N6 107.0(2) . . ?
C7 N7 Cd 128.67(17) . 6_556 ?
N6 N7 Cd 124.36(14) . 6_556 ?
N7 C7 N8 110.0(2) . . ?
N7 C7 H7 125.0 . . ?
N8 C7 H7 125.0 . . ?
C7 N8 C6 105.8(2) . . ?
C7 N8 C8 127.5(2) . . ?
C6 N8 C8 126.6(2) . . ?
N8 C8 C8 109.4(3) . 5_566 ?
N8 C8 H8A 109.8 . . ?
C8 C8 H8A 109.8 5_566 . ?
N8 C8 H8B 109.8 . . ?
C8 C8 H8B 109.8 5_566 . ?
H8A C8 H8B 108.2 . . ?
O3 Cl O2 109.64(17) . . ?
O3 Cl O1 109.93(17) . . ?
O2 Cl O1 109.74(14) . . ?
O3 Cl O4 107.84(17) . . ?
O2 Cl O4 109.47(18) . . ?
O1 Cl O4 110.18(19) . . ?

loop_
_geom_bond_atom_site_label_1
_geom_bond_atom_site_label_2
_geom_bond_distance
_geom_bond_site_symmetry_2
_geom_bond_publ_flag
Cd N6 2.327(2) . ?
Cd N6 2.327(2) 7_565 ?
Cd N1 2.344(3) . ?
Cd N7 2.349(2) 6_656 ?
Cd N7 2.349(2) 4 ?
Cd N2 2.353(3) 6_656 ?
C1 N1 1.311(5) . ?
C1 N3 1.339(5) . ?
C1 H1 0.9400 . ?
N1 N2 1.375(4) . ?
N2 C2 1.317(5) . ?
N2 Cd 2.353(3) 6_556 ?
C2 N3 1.348(4) . ?
C2 H2 0.9400 . ?
N3 C3 1.464(5) . ?
C3 C4 1.508(5) . ?
C3 H3A 0.9800 . ?
C3 H3B 0.9800 . ?
C4 N4 1.465(5) . ?
C4 H4A 0.9800 . ?
C4 H4B 0.9800 . ?
N4 C5 1.354(3) . ?
N4 C5 1.354(3) 7_565 ?
C5 N5 1.299(4) . ?
C5 H5 0.9400 . ?
N5 N5 1.400(5) 7_565 ?
C6 N6 1.305(3) . ?
C6 N8 1.350(3) . ?
C6 H6 0.9400 . ?
N6 N7 1.394(3) . ?
N7 C7 1.316(3) . ?
N7 Cd 2.350(2) 6_556 ?
C7 N8 1.343(3) . ?
C7 H7 0.9400 . ?
N8 C8 1.469(3) . ?
C8 C8 1.521(5) 5_566 ?
C8 H8A 0.9800 . ?
C8 H8B 0.9800 . ?
Cl O3 1.424(2) . ?
Cl O2 1.426(2) . ?
Cl O1 1.435(2) . ?
Cl O4 1.435(2) . ?
